data_7251621
loop_
_publ_author_name
'Kuz'mina, Lyudmila G.'
'Vedernikov, Artem I.'
'Sazonov, Sergey K.'
'Aleksandrova, Nadezhda A.'
'Alfimov, Michael V.'
'Gromov, Sergey P.'

_publ_section_title
;
 Study of the influence of anion nature on crystal packing features and
 feasibility of [2 + 2] photocycloaddition reaction in protonated forms of
 dimethoxystyrylheterocycles
;
_journal_issue 16
_journal_name_full CrystEngComm
_journal_page_first 2560
_journal_page_last 2577
_journal_paper_doi 10.1039/D5CE01173F
_journal_volume 28
_journal_year 2026
_chemical_formula_moiety 'C30 H32 N2 O4, 2(C7 H7 O3 S)'
_chemical_formula_sum 'C44 H46 N2 O10 S2'
_chemical_formula_weight 826.95
_space_group_crystal_system monoclinic
_space_group_IT_number 14
_space_group_name_Hall '-P 2ybc'
_space_group_name_H-M_alt 'P 1 21/c 1'
_atom_sites_solution_hydrogens mixed
_audit_creation_method SHELXL-2014/7
_audit_update_record
;
2025-10-10 deposited with the CCDC.	2026-02-16 downloaded from the CCDC.
;
_cell_angle_alpha 90
_cell_angle_beta 112.173(4)
_cell_angle_gamma 90
_cell_formula_units_Z 2
_cell_length_a 9.8577(14)
_cell_length_b 20.466(3)
_cell_length_c 10.6379(15)
_cell_measurement_reflns_used 2265
_cell_measurement_temperature 100(2)
_cell_measurement_theta_max 22.212
_cell_measurement_theta_min 2.231
_cell_volume 1987.5(5)
_computing_structure_refinement 'SHELXL-2014/7 (Sheldrick, 2014)'
_diffrn_ambient_temperature 100(2)
_diffrn_measured_fraction_theta_full 0.999
_diffrn_measured_fraction_theta_max 0.997
_diffrn_measurement_device_type 'D8 Venture'
_diffrn_measurement_method /W
_diffrn_radiation_type MoK\a
_diffrn_radiation_wavelength 0.71073
_diffrn_reflns_av_R_equivalents 0.1107
_diffrn_reflns_av_unetI/netI 0.0873
_diffrn_reflns_Laue_measured_fraction_full 0.999
_diffrn_reflns_Laue_measured_fraction_max 0.997
_diffrn_reflns_limit_h_max 12
_diffrn_reflns_limit_h_min -12
_diffrn_reflns_limit_k_max 25
_diffrn_reflns_limit_k_min -25
_diffrn_reflns_limit_l_max 13
_diffrn_reflns_limit_l_min -13
_diffrn_reflns_number 21594
_diffrn_reflns_point_group_measured_fraction_full 0.999
_diffrn_reflns_point_group_measured_fraction_max 0.997
_diffrn_reflns_theta_full 25.242
_diffrn_reflns_theta_max 26.407
_diffrn_reflns_theta_min 1.990
_exptl_absorpt_coefficient_mu 0.198
_exptl_absorpt_correction_T_max 0.9705
_exptl_absorpt_correction_T_min 0.8666
_exptl_absorpt_correction_type multi-scan
_exptl_absorpt_process_details SADABS
_exptl_crystal_colour yellowish
_exptl_crystal_density_diffrn 1.382
_exptl_crystal_description block
_exptl_crystal_F_000 872
_exptl_crystal_size_max 0.060
_exptl_crystal_size_mid 0.040
_exptl_crystal_size_min 0.030
_refine_diff_density_max 0.280
_refine_diff_density_min -0.316
_refine_diff_density_rms 0.067
_refine_ls_extinction_method none
_refine_ls_goodness_of_fit_ref 1.058
_refine_ls_hydrogen_treatment mixed
_refine_ls_matrix_type full
_refine_ls_number_parameters 269
_refine_ls_number_reflns 4069
_refine_ls_number_restraints 0
_refine_ls_restrained_S_all 1.058
_refine_ls_R_factor_all 0.1099
_refine_ls_R_factor_gt 0.0593
_refine_ls_shift/su_max 0.000
_refine_ls_shift/su_mean 0.000
_refine_ls_structure_factor_coef Fsqd
_refine_ls_weighting_details 'w=1/[\s^2^(Fo^2^)+(0.0470P)^2^+1.0304P] where P=(Fo^2^+2Fc^2^)/3'
_refine_ls_weighting_scheme calc
_refine_ls_wR_factor_gt 0.1209
_refine_ls_wR_factor_ref 0.1402
_reflns_Friedel_coverage 0.000
_reflns_number_gt 2578
_reflns_number_total 4069
_reflns_threshold_expression 'I > 2\s(I)'
_cod_data_source_file d5ce01173f2.cif
_cod_data_source_block pp
_cod_depositor_comments 'Adding full bibliography for 7251618--7251632.cif.'
_cod_original_cell_volume 1987.4(5)
_cod_original_sg_symbol_H-M 'P 21/c'
_cod_database_code 7251621
_shelx_shelxl_version_number 2014/7
_shelx_space_group_comment
;
The symmetry employed for this shelxl refinement is uniquely defined
by the following loop, which should always be used as a source of
symmetry information in preference to the above space-group names.
They are only intended as comments.
;
_shelx_estimated_absorpt_t_min 0.988
_shelx_estimated_absorpt_t_max 0.994

loop_
_space_group_symop_operation_xyz
'x, y, z'
'-x, y+1/2, -z+1/2'
'-x, -y, -z'
'x, -y-1/2, z-1/2'

loop_
_atom_site_label
_atom_site_type_symbol
_atom_site_fract_x
_atom_site_fract_y
_atom_site_fract_z
_atom_site_U_iso_or_equiv
_atom_site_adp_type
_atom_site_occupancy
_atom_site_site_symmetry_order
_atom_site_calc_flag
_atom_site_refinement_flags_posn
_atom_site_refinement_flags_adp
_atom_site_refinement_flags_occupancy
_atom_site_disorder_assembly
_atom_site_disorder_group
S1 S 0.46605(9) 0.15932(4) 0.28019(8) 0.0255(2) Uani 1 1 d . . . . .
O11 O 0.4397(2) 0.20267(10) 0.3793(2) 0.0258(5) Uani 1 1 d . . . . .
O12 O 0.3684(2) 0.17367(11) 0.1415(2) 0.0310(6) Uani 1 1 d . . . . .
O13 O 0.4707(2) 0.09115(11) 0.3178(2) 0.0320(6) Uani 1 1 d . . . . .
C1T C 0.6447(4) 0.17915(15) 0.2911(3) 0.0249(7) Uani 1 1 d . . . . .
C2T C 0.7656(4) 0.16150(16) 0.4065(3) 0.0287(8) Uani 1 1 d . . . . .
H2TA H 0.7517 0.1374 0.4770 0.034 Uiso 1 1 calc R U . . .
C3T C 0.9056(4) 0.17906(17) 0.4183(3) 0.0337(8) Uani 1 1 d . . . . .
H3TA H 0.9868 0.1668 0.4973 0.040 Uiso 1 1 calc R U . . .
C4T C 0.9295(4) 0.21433(18) 0.3164(4) 0.0354(9) Uani 1 1 d . . . . .
C5T C 0.8092(4) 0.23014(18) 0.2021(4) 0.0354(9) Uani 1 1 d . . . . .
H5TA H 0.8235 0.2535 0.1309 0.043 Uiso 1 1 calc R U . . .
C6T C 0.6675(4) 0.21299(16) 0.1879(3) 0.0293(8) Uani 1 1 d . . . . .
H6TA H 0.5868 0.2244 0.1078 0.035 Uiso 1 1 calc R U . . .
C7T C 1.0819(4) 0.2335(2) 0.3293(4) 0.0551(12) Uani 1 1 d . . . . .
H7TA H 1.1385 0.2474 0.4227 0.083 Uiso 1 1 calc R U . . .
H7TB H 1.0762 0.2695 0.2669 0.083 Uiso 1 1 calc R U . . .
H7TC H 1.1302 0.1959 0.3067 0.083 Uiso 1 1 calc R U . . .
O1 O -0.1960(2) 0.03482(11) 0.6391(2) 0.0340(6) Uani 1 1 d . . . . .
O2 O -0.1085(2) 0.10241(12) 0.8595(2) 0.0396(6) Uani 1 1 d . . . . .
N1 N 0.4298(3) 0.15806(14) 0.6144(3) 0.0267(6) Uani 1 1 d . . . . .
H1 H 0.419(4) 0.1808(18) 0.546(4) 0.047(12) Uiso 1 1 d . . . . .
C1 C 0.5267(4) 0.10963(16) 0.6428(3) 0.0307(8) Uani 1 1 d . . . . .
H1A H 0.5749 0.1005 0.5825 0.037 Uiso 1 1 calc R U . . .
C2 C 0.5580(4) 0.07266(17) 0.7574(3) 0.0299(8) Uani 1 1 d . . . . .
H2A H 0.6266 0.0379 0.7763 0.036 Uiso 1 1 calc R U . . .
C3 C 0.4880(3) 0.08664(15) 0.8459(3) 0.0236(7) Uani 1 1 d . . . . .
C4 C 0.3903(3) 0.13883(15) 0.8151(3) 0.0259(7) Uani 1 1 d . . . . .
H4A H 0.3431 0.1501 0.8751 0.031 Uiso 1 1 calc R U . . .
C5 C 0.3621(4) 0.17398(16) 0.6980(3) 0.0298(8) Uani 1 1 d . . . . .
H5A H 0.2949 0.2094 0.6764 0.036 Uiso 1 1 calc R U . . .
C6 C 0.5228(3) 0.04959(16) 0.9757(3) 0.0242(7) Uani 1 1 d . . . . .
H6A H 0.5783 0.0789 1.0534 0.029 Uiso 1 1 calc R U . . .
C7 C 0.3944(3) 0.01579(15) 1.0066(3) 0.0232(7) Uani 1 1 d . . . . .
H7A H 0.3973 0.0309 1.0970 0.028 Uiso 1 1 calc R U . . .
C8 C 0.2398(3) 0.01901(15) 0.9054(3) 0.0232(7) Uani 1 1 d . . . . .
C9 C 0.1926(4) -0.01671(16) 0.7863(3) 0.0284(8) Uani 1 1 d . . . . .
H9A H 0.2597 -0.0440 0.7661 0.034 Uiso 1 1 calc R U . . .
C10 C 0.0466(4) -0.01302(16) 0.6950(3) 0.0297(8) Uani 1 1 d . . . . .
H10A H 0.0150 -0.0383 0.6141 0.036 Uiso 1 1 calc R U . . .
C11 C -0.0513(3) 0.02712(16) 0.7221(3) 0.0262(8) Uani 1 1 d . . . . .
C12 C -0.0037(3) 0.06404(16) 0.8413(3) 0.0278(8) Uani 1 1 d . . . . .
C13 C 0.1395(3) 0.05944(16) 0.9320(3) 0.0269(8) Uani 1 1 d . . . . .
H13A H 0.1703 0.0841 1.0137 0.032 Uiso 1 1 calc R U . . .
C14 C -0.2583(4) -0.01360(18) 0.5373(3) 0.0373(9) Uani 1 1 d . . . . .
H14A H -0.3629 -0.0046 0.4892 0.056 Uiso 1 1 calc R U . . .
H14B H -0.2459 -0.0568 0.5798 0.056 Uiso 1 1 calc R U . . .
H14C H -0.2090 -0.0126 0.4727 0.056 Uiso 1 1 calc R U . . .
C15 C -0.0738(4) 0.1315(2) 0.9892(4) 0.0426(10) Uani 1 1 d . . . . .
H15A H -0.1599 0.1546 0.9916 0.064 Uiso 1 1 calc R U . . .
H15B H 0.0069 0.1626 1.0063 0.064 Uiso 1 1 calc R U . . .
H15C H -0.0444 0.0975 1.0592 0.064 Uiso 1 1 calc R U . . .

loop_
_atom_site_aniso_label
_atom_site_aniso_U_11
_atom_site_aniso_U_22
_atom_site_aniso_U_33
_atom_site_aniso_U_23
_atom_site_aniso_U_13
_atom_site_aniso_U_12
S1 0.0300(4) 0.0266(5) 0.0217(4) -0.0004(4) 0.0118(3) -0.0011(4)
O11 0.0332(13) 0.0282(13) 0.0211(12) -0.0006(10) 0.0161(10) -0.0001(10)
O12 0.0316(13) 0.0405(15) 0.0194(12) -0.0008(10) 0.0080(10) -0.0022(11)
O13 0.0408(14) 0.0259(13) 0.0317(13) 0.0013(10) 0.0166(11) -0.0048(11)
C1T 0.0364(19) 0.0221(17) 0.0207(16) -0.0028(13) 0.0161(15) 0.0011(15)
C2T 0.0374(19) 0.0287(19) 0.0238(17) -0.0020(15) 0.0160(15) -0.0028(16)
C3T 0.0283(19) 0.040(2) 0.0301(19) -0.0032(16) 0.0084(16) 0.0057(16)
C4T 0.035(2) 0.045(2) 0.035(2) -0.0009(17) 0.0236(18) 0.0003(18)
C5T 0.041(2) 0.041(2) 0.038(2) 0.0058(17) 0.0299(18) 0.0044(18)
C6T 0.0341(19) 0.0299(19) 0.0264(18) -0.0004(15) 0.0141(16) 0.0070(16)
C7T 0.038(2) 0.087(3) 0.049(3) 0.003(2) 0.026(2) -0.004(2)
O1 0.0243(12) 0.0410(15) 0.0329(13) -0.0059(11) 0.0066(11) -0.0004(11)
O2 0.0279(13) 0.0473(16) 0.0428(15) -0.0128(12) 0.0124(12) 0.0044(12)
N1 0.0287(15) 0.0277(16) 0.0248(15) 0.0056(13) 0.0114(13) -0.0039(13)
C1 0.035(2) 0.035(2) 0.0277(19) 0.0041(16) 0.0187(16) 0.0011(17)
C2 0.0289(19) 0.033(2) 0.0305(19) 0.0050(15) 0.0146(16) 0.0031(16)
C3 0.0220(16) 0.0278(18) 0.0205(16) 0.0005(14) 0.0074(14) -0.0049(14)
C4 0.0303(18) 0.0266(19) 0.0237(17) 0.0014(14) 0.0135(15) -0.0005(14)
C5 0.0318(18) 0.0283(19) 0.0292(18) -0.0002(15) 0.0115(15) 0.0013(15)
C6 0.0270(17) 0.0286(18) 0.0164(15) 0.0020(14) 0.0075(14) -0.0017(14)
C7 0.0261(17) 0.0282(18) 0.0177(16) 0.0006(14) 0.0109(14) -0.0007(14)
C8 0.0259(17) 0.0246(17) 0.0205(16) 0.0030(14) 0.0103(14) -0.0010(14)
C9 0.0290(18) 0.033(2) 0.0241(17) 0.0005(15) 0.0113(15) 0.0048(15)
C10 0.0323(19) 0.033(2) 0.0222(18) -0.0049(15) 0.0088(15) 0.0012(16)
C11 0.0205(17) 0.033(2) 0.0270(18) 0.0038(15) 0.0108(15) 0.0002(15)
C12 0.0250(17) 0.0288(19) 0.0306(18) -0.0028(15) 0.0117(15) 0.0002(15)
C13 0.0297(18) 0.0276(18) 0.0260(18) -0.0027(14) 0.0133(15) -0.0048(15)
C14 0.0291(19) 0.050(2) 0.031(2) -0.0054(17) 0.0095(16) -0.0051(17)
C15 0.042(2) 0.051(2) 0.041(2) -0.0146(19) 0.0214(19) 0.0035(19)

loop_
_atom_type_symbol
_atom_type_description
_atom_type_scat_dispersion_real
_atom_type_scat_dispersion_imag
_atom_type_scat_source
C C 0.0033 0.0016 'International Tables Vol C Tables 4.2.6.8 and 6.1.1.4'
H H 0.0000 0.0000 'International Tables Vol C Tables 4.2.6.8 and 6.1.1.4'
N N 0.0061 0.0033 'International Tables Vol C Tables 4.2.6.8 and 6.1.1.4'
O O 0.0106 0.0060 'International Tables Vol C Tables 4.2.6.8 and 6.1.1.4'
S S 0.1246 0.1234 'International Tables Vol C Tables 4.2.6.8 and 6.1.1.4'

loop_
_geom_angle_atom_site_label_1
_geom_angle_atom_site_label_2
_geom_angle_atom_site_label_3
_geom_angle
_geom_angle_site_symmetry_1
_geom_angle_site_symmetry_3
_geom_angle_publ_flag
O13 S1 O12 114.48(13) . . ?
O13 S1 O11 112.24(13) . . ?
O12 S1 O11 112.07(13) . . ?
O13 S1 C1T 106.05(14) . . ?
O12 S1 C1T 106.37(14) . . ?
O11 S1 C1T 104.75(13) . . ?
C6T C1T C2T 119.0(3) . . ?
C6T C1T S1 121.2(3) . . ?
C2T C1T S1 119.8(2) . . ?
C3T C2T C1T 120.2(3) . . ?
C2T C3T C4T 121.2(3) . . ?
C5T C4T C3T 117.8(3) . . ?
C5T C4T C7T 121.0(3) . . ?
C3T C4T C7T 121.2(3) . . ?
C4T C5T C6T 122.0(3) . . ?
C1T C6T C5T 119.7(3) . . ?
C11 O1 C14 117.0(3) . . ?
C12 O2 C15 117.4(3) . . ?
C1 N1 C5 121.7(3) . . ?
N1 C1 C2 121.1(3) . . ?
C1 C2 C3 119.1(3) . . ?
C2 C3 C4 118.3(3) . . ?
C2 C3 C6 121.4(3) . . ?
C4 C3 C6 120.2(3) . . ?
C5 C4 C3 120.1(3) . . ?
N1 C5 C4 119.6(3) . . ?
C3 C6 C7 118.6(3) . 3_657 ?
C3 C6 C7 119.3(3) . . ?
C7 C6 C7 91.3(2) 3_657 . ?
C8 C7 C6 118.3(3) . 3_657 ?
C8 C7 C6 120.5(2) . . ?
C6 C7 C6 88.7(2) 3_657 . ?
C9 C8 C13 118.6(3) . . ?
C9 C8 C7 122.3(3) . . ?
C13 C8 C7 119.1(3) . . ?
C8 C9 C10 120.6(3) . . ?
C11 C10 C9 120.3(3) . . ?
O1 C11 C10 124.9(3) . . ?
O1 C11 C12 115.7(3) . . ?
C10 C11 C12 119.4(3) . . ?
O2 C12 C13 124.6(3) . . ?
O2 C12 C11 115.2(3) . . ?
C13 C12 C11 120.2(3) . . ?
C12 C13 C8 120.9(3) . . ?

loop_
_geom_bond_atom_site_label_1
_geom_bond_atom_site_label_2
_geom_bond_distance
_geom_bond_site_symmetry_2
_geom_bond_publ_flag
S1 O13 1.447(2) . ?
S1 O12 1.455(2) . ?
S1 O11 1.474(2) . ?
S1 C1T 1.768(3) . ?
C1T C6T 1.387(4) . ?
C1T C2T 1.397(4) . ?
C2T C3T 1.385(5) . ?
C3T C4T 1.394(5) . ?
C4T C5T 1.378(5) . ?
C4T C7T 1.508(5) . ?
C5T C6T 1.392(5) . ?
O1 C11 1.374(4) . ?
O1 C14 1.425(4) . ?
O2 C12 1.369(4) . ?
O2 C15 1.422(4) . ?
N1 C1 1.329(4) . ?
N1 C5 1.338(4) . ?
C1 C2 1.367(4) . ?
C2 C3 1.391(4) . ?
C3 C4 1.392(4) . ?
C3 C6 1.498(4) . ?
C4 C5 1.373(4) . ?
C6 C7 1.541(4) 3_657 ?
C6 C7 1.582(4) . ?
C7 C8 1.499(4) . ?
C7 C6 1.541(4) 3_657 ?
C8 C9 1.383(4) . ?
C8 C13 1.398(4) . ?
C9 C10 1.402(4) . ?
C10 C11 1.379(4) . ?
C11 C12 1.396(4) . ?
C12 C13 1.380(4) . ?

loop_
_geom_hbond_atom_site_label_D
_geom_hbond_atom_site_label_H
_geom_hbond_atom_site_label_A
_geom_hbond_distance_DH
_geom_hbond_distance_HA
_geom_hbond_distance_DA
_geom_hbond_angle_DHA
_geom_hbond_site_symmetry_A
N1 H1 O11 0.83(4) 1.92(4) 2.699(3) 156(4) .
